data_4128763
loop_
_publ_author_name
'Kennedy, C. Rose'
'Zhong, Hongyu'
'Macaulay, Rachel L.'
'Chirik, Paul J.'

_publ_section_title
;
 Regio- and Diastereoselective Iron-Catalyzed [4+4]-Cycloaddition of
 1,3-Dienes.
;
_journal_issue 21
_journal_name_full 'Journal of the American Chemical Society'
_journal_page_first 8557
_journal_page_last 8573
_journal_paper_doi 10.1021/jacs.9b02443
_journal_volume 141
_journal_year 2019
_chemical_formula_sum 'C38 H48 Fe N4'
_chemical_formula_weight 616.66
_space_group_crystal_system triclinic
_space_group_IT_number 2
_space_group_name_Hall '-P 1'
_space_group_name_H-M_alt 'P -1'
_atom_sites_solution_hydrogens geom
_audit_creation_method SHELXL-2014
_cell_angle_alpha 88.863(2)
_cell_angle_beta 80.655(2)
_cell_angle_gamma 77.495(2)
_cell_formula_units_Z 2
_cell_length_a 9.6392(6)
_cell_length_b 9.8763(6)
_cell_length_c 18.4278(12)
_cell_measurement_reflns_used 9166
_cell_measurement_temperature 100(2)
_cell_measurement_theta_max 28.79
_cell_measurement_theta_min 2.70
_cell_volume 1689.76(18)
_computing_cell_refinement 'Bruker SAINT'
_computing_data_collection 'Bruker APEX3'
_computing_data_reduction 'Bruker SAINT'
_computing_molecular_graphics 'ORTEP3 (Farraguia, 1994)'
_computing_structure_refinement 'SHELXL-97 (Sheldrick, 2008)'
_computing_structure_solution 'SHELXT (Sheldrick 2016)'
_diffrn_ambient_temperature 100(2)
_diffrn_measured_fraction_theta_full 0.999
_diffrn_measured_fraction_theta_max 0.996
_diffrn_measurement_device_type 'Bruker D8 Venture Photon 100 CMOS'
_diffrn_measurement_method 'phi and omega scans'
_diffrn_radiation_source 'I\mS microfocus source'
_diffrn_radiation_type MoK\a
_diffrn_radiation_wavelength 0.71073
_diffrn_reflns_av_R_equivalents 0.1378
_diffrn_reflns_av_unetI/netI 0.0968
_diffrn_reflns_Laue_measured_fraction_full 0.999
_diffrn_reflns_Laue_measured_fraction_max 0.996
_diffrn_reflns_limit_h_max 13
_diffrn_reflns_limit_h_min -13
_diffrn_reflns_limit_k_max 13
_diffrn_reflns_limit_k_min -13
_diffrn_reflns_limit_l_max 24
_diffrn_reflns_limit_l_min -24
_diffrn_reflns_number 77737
_diffrn_reflns_point_group_measured_fraction_full 0.999
_diffrn_reflns_point_group_measured_fraction_max 0.996
_diffrn_reflns_theta_full 25.242
_diffrn_reflns_theta_max 28.816
_diffrn_reflns_theta_min 2.240
_exptl_absorpt_coefficient_mu 0.478
_exptl_absorpt_correction_T_max 0.7458
_exptl_absorpt_correction_T_min 0.6886
_exptl_absorpt_correction_type multi-scan
_exptl_absorpt_process_details 'TWINABS BRUKER AXS'
_exptl_crystal_colour black
_exptl_crystal_density_diffrn 1.212
_exptl_crystal_description rod
_exptl_crystal_F_000 660
_exptl_crystal_size_max 0.210
_exptl_crystal_size_mid 0.111
_exptl_crystal_size_min 0.100
_refine_diff_density_max 0.790
_refine_diff_density_min -0.824
_refine_diff_density_rms 0.120
_refine_ls_extinction_method none
_refine_ls_goodness_of_fit_ref 1.128
_refine_ls_hydrogen_treatment constr
_refine_ls_matrix_type full
_refine_ls_number_parameters 388
_refine_ls_number_reflns 8794
_refine_ls_number_restraints 0
_refine_ls_restrained_S_all 1.128
_refine_ls_R_factor_all 0.1500
_refine_ls_R_factor_gt 0.0947
_refine_ls_shift/su_max 0.001
_refine_ls_shift/su_mean 0.000
_refine_ls_structure_factor_coef Fsqd
_refine_ls_weighting_details 'w=1/[\s^2^(Fo^2^)+7.3417P] where P=(Fo^2^+2Fc^2^)/3'
_refine_ls_weighting_scheme calc
_refine_ls_wR_factor_gt 0.1484
_refine_ls_wR_factor_ref 0.1695
_reflns_Friedel_coverage 0.000
_reflns_number_gt 5827
_reflns_number_total 8794
_reflns_threshold_expression 'I > 2\s(I)'
_cod_data_source_file ja9b02443_si_001.cif
_cod_data_source_block '[(iPr)PI]2Fe'
_cod_depositor_comments
;

2020-10-09
Z value and formula fixed to values more according to usual
chemical conventions.                 miguel
;
_cod_original_formula_weight 308.33
_cod_original_formula_units_Z 4
_cod_original_formula_sum 'C19 H24 Fe0.50 N2'
_cod_database_code 4128763
_shelx_space_group_comment
;
The symmetry employed for this shelxl refinement is uniquely defined
by the following loop, which should always be used as a source of
symmetry information in preference to the above space-group names.
They are only intended as comments.
;
_shelxl_version_number 2014-3

loop_
_space_group_symop_operation_xyz
'x, y, z'
'-x, -y, -z'

loop_
_atom_site_label
_atom_site_type_symbol
_atom_site_fract_x
_atom_site_fract_y
_atom_site_fract_z
_atom_site_U_iso_or_equiv
_atom_site_adp_type
_atom_site_occupancy
_atom_site_site_symmetry_order
_atom_site_calc_flag
_atom_site_refinement_flags_posn
_atom_site_refinement_flags_adp
C1 C 0.6042(4) 0.5626(4) 0.7763(2) 0.0137(7) Uani 1 1 d . .
C2 C 0.6000(4) 0.6226(4) 0.7064(2) 0.0181(8) Uani 1 1 d . .
C3 C 0.6593(4) 0.7388(4) 0.6916(2) 0.0213(8) Uani 1 1 d . .
H3 H 0.6585 0.7796 0.6457 0.026 Uiso 1 1 calc R U
C4 C 0.7196(4) 0.7947(4) 0.7441(2) 0.0212(8) Uani 1 1 d . .
H4 H 0.7583 0.8726 0.7334 0.025 Uiso 1 1 calc R U
C5 C 0.7224(4) 0.7347(4) 0.8124(2) 0.0207(8) Uani 1 1 d . .
H5 H 0.7627 0.7731 0.8473 0.025 Uiso 1 1 calc R U
C6 C 0.6661(4) 0.6180(4) 0.8295(2) 0.0172(8) Uani 1 1 d . .
C7 C 0.5336(4) 0.5638(4) 0.6482(2) 0.0197(8) Uani 1 1 d . .
H7 H 0.5193 0.4718 0.6641 0.024 Uiso 1 1 calc R U
C8 C 0.3859(5) 0.6545(6) 0.6411(3) 0.0389(12) Uani 1 1 d . .
H8A H 0.3460 0.6154 0.6041 0.058 Uiso 1 1 calc R U
H8B H 0.3227 0.6583 0.6873 0.058 Uiso 1 1 calc R U
H8C H 0.3964 0.7465 0.6274 0.058 Uiso 1 1 calc R U
C9 C 0.6306(5) 0.5467(5) 0.5737(2) 0.0286(10) Uani 1 1 d . .
H9A H 0.5844 0.5094 0.5387 0.043 Uiso 1 1 calc R U
H9B H 0.6481 0.6353 0.5574 0.043 Uiso 1 1 calc R U
H9C H 0.7204 0.4845 0.5778 0.043 Uiso 1 1 calc R U
C10 C 0.6740(4) 0.5524(4) 0.9047(2) 0.0212(8) Uani 1 1 d . .
H10 H 0.6240 0.4755 0.9075 0.025 Uiso 1 1 calc R U
C11 C 0.5971(5) 0.6555(5) 0.9667(2) 0.0348(11) Uani 1 1 d . .
H11A H 0.6038 0.6114 1.0133 0.052 Uiso 1 1 calc R U
H11B H 0.6416 0.7339 0.9642 0.052 Uiso 1 1 calc R U
H11C H 0.4976 0.6860 0.9617 0.052 Uiso 1 1 calc R U
C12 C 0.8298(5) 0.4923(5) 0.9143(2) 0.0332(11) Uani 1 1 d . .
H12A H 0.8316 0.4518 0.9620 0.050 Uiso 1 1 calc R U
H12B H 0.8733 0.4225 0.8771 0.050 Uiso 1 1 calc R U
H12C H 0.8825 0.5650 0.9098 0.050 Uiso 1 1 calc R U
C13 C 0.4104(4) 0.4522(4) 0.82185(19) 0.0133(7) Uani 1 1 d . .
C14 C 0.3092(4) 0.5893(4) 0.8453(2) 0.0215(8) Uani 1 1 d . .
H14A H 0.2155 0.5738 0.8647 0.032 Uiso 1 1 calc R U
H14B H 0.3452 0.6324 0.8824 0.032 Uiso 1 1 calc R U
H14C H 0.3028 0.6488 0.8035 0.032 Uiso 1 1 calc R U
C15 C 0.3625(4) 0.3256(4) 0.83209(19) 0.0146(7) Uani 1 1 d . .
C16 C 0.2217(4) 0.3137(4) 0.8633(2) 0.0195(8) Uani 1 1 d . .
H16 H 0.1536 0.3924 0.8814 0.023 Uiso 1 1 calc R U
C17 C 0.1851(4) 0.1871(4) 0.8670(2) 0.0229(9) Uani 1 1 d . .
H17 H 0.0924 0.1788 0.8870 0.027 Uiso 1 1 calc R U
C18 C 0.2912(4) 0.0697(4) 0.8397(2) 0.0226(9) Uani 1 1 d . .
H18 H 0.2691 -0.0175 0.8409 0.027 Uiso 1 1 calc R U
C19 C 0.4259(4) 0.0854(4) 0.8116(2) 0.0206(8) Uani 1 1 d . .
H19 H 0.4953 0.0064 0.7952 0.025 Uiso 1 1 calc R U
C20 C 0.8819(4) 0.2031(4) 0.63160(19) 0.0128(7) Uani 1 1 d . .
C21 C 0.9816(4) 0.2906(4) 0.62142(19) 0.0150(7) Uani 1 1 d . .
C22 C 1.0196(4) 0.3396(4) 0.5510(2) 0.0185(8) Uani 1 1 d . .
H22 H 1.0843 0.3981 0.5437 0.022 Uiso 1 1 calc R U
C23 C 0.9625(4) 0.3025(4) 0.4919(2) 0.0203(8) Uani 1 1 d . .
H23 H 0.9891 0.3356 0.4453 0.024 Uiso 1 1 calc R U
C24 C 0.8656(4) 0.2161(4) 0.5026(2) 0.0189(8) Uani 1 1 d . .
H24 H 0.8278 0.1916 0.4627 0.023 Uiso 1 1 calc R U
C25 C 0.8238(4) 0.1652(4) 0.5714(2) 0.0153(7) Uani 1 1 d . .
C26 C 1.0539(4) 0.3287(4) 0.6834(2) 0.0179(8) Uani 1 1 d . .
H26 H 1.0221 0.2795 0.7276 0.021 Uiso 1 1 calc R U
C27 C 1.2181(4) 0.2827(5) 0.6642(2) 0.0293(10) Uani 1 1 d . .
H27A H 1.2616 0.3076 0.7038 0.044 Uiso 1 1 calc R U
H27B H 1.2442 0.1840 0.6565 0.044 Uiso 1 1 calc R U
H27C H 1.2513 0.3277 0.6201 0.044 Uiso 1 1 calc R U
C28 C 1.0119(5) 0.4841(4) 0.7011(2) 0.0255(9) Uani 1 1 d . .
H28A H 1.0592 0.5043 0.7402 0.038 Uiso 1 1 calc R U
H28B H 1.0405 0.5345 0.6582 0.038 Uiso 1 1 calc R U
H28C H 0.9095 0.5113 0.7158 0.038 Uiso 1 1 calc R U
C29 C 0.7185(4) 0.0689(4) 0.5814(2) 0.0183(8) Uani 1 1 d . .
H29 H 0.7425 0.0056 0.6213 0.022 Uiso 1 1 calc R U
C30 C 0.7265(5) -0.0189(4) 0.5129(2) 0.0245(9) Uani 1 1 d . .
H30A H 0.6580 -0.0773 0.5225 0.037 Uiso 1 1 calc R U
H30B H 0.7048 0.0408 0.4726 0.037 Uiso 1 1 calc R U
H30C H 0.8217 -0.0756 0.5005 0.037 Uiso 1 1 calc R U
C31 C 0.5644(4) 0.1501(5) 0.6038(2) 0.0294(10) Uani 1 1 d . .
H31A H 0.5002 0.0872 0.6097 0.044 Uiso 1 1 calc R U
H31B H 0.5564 0.1986 0.6494 0.044 Uiso 1 1 calc R U
H31C H 0.5393 0.2156 0.5663 0.044 Uiso 1 1 calc R U
C32 C 0.9317(4) 0.0559(4) 0.7329(2) 0.0131(7) Uani 1 1 d . .
C33 C 1.0639(4) -0.0321(4) 0.6886(2) 0.0214(9) Uani 1 1 d . .
H33A H 1.1141 -0.0963 0.7203 0.032 Uiso 1 1 calc R U
H33B H 1.0362 -0.0826 0.6513 0.032 Uiso 1 1 calc R U
H33C H 1.1258 0.0261 0.6658 0.032 Uiso 1 1 calc R U
C34 C 0.8963(4) 0.0343(4) 0.8093(2) 0.0147(7) Uani 1 1 d . .
C35 C 0.9743(4) -0.0698(4) 0.8500(2) 0.0168(8) Uani 1 1 d . .
H35 H 1.0555 -0.1310 0.8262 0.020 Uiso 1 1 calc R U
C36 C 0.9315(4) -0.0816(4) 0.9239(2) 0.0237(9) Uani 1 1 d . .
H36 H 0.9843 -0.1485 0.9508 0.028 Uiso 1 1 calc R U
C37 C 0.8064(5) 0.0093(5) 0.9584(2) 0.0293(10) Uani 1 1 d . .
H37 H 0.7747 0.0033 1.0085 0.035 Uiso 1 1 calc R U
C38 C 0.7316(5) 0.1070(4) 0.9170(2) 0.0264(9) Uani 1 1 d . .
H38 H 0.6474 0.1650 0.9402 0.032 Uiso 1 1 calc R U
Fe1 Fe 0.66539(6) 0.24858(6) 0.77403(3) 0.01543(14) Uani 1 1 d . .
N1 N 0.5491(3) 0.4397(3) 0.79247(16) 0.0133(6) Uani 1 1 d . .
N2 N 0.4651(3) 0.2091(3) 0.80604(16) 0.0149(6) Uani 1 1 d . .
N3 N 0.8382(3) 0.1562(3) 0.70424(16) 0.0134(6) Uani 1 1 d . .
N4 N 0.7739(3) 0.1236(3) 0.84416(16) 0.0163(7) Uani 1 1 d . .

loop_
_atom_site_aniso_label
_atom_site_aniso_U_11
_atom_site_aniso_U_22
_atom_site_aniso_U_33
_atom_site_aniso_U_23
_atom_site_aniso_U_13
_atom_site_aniso_U_12
C1 0.0107(17) 0.0136(18) 0.0165(18) -0.0037(14) -0.0020(14) -0.0019(14)
C2 0.0169(19) 0.0135(18) 0.024(2) -0.0013(15) -0.0059(16) -0.0006(15)
C3 0.028(2) 0.0162(19) 0.021(2) 0.0018(16) -0.0057(17) -0.0061(17)
C4 0.025(2) 0.0139(19) 0.027(2) -0.0008(16) -0.0026(17) -0.0097(16)
C5 0.020(2) 0.022(2) 0.023(2) -0.0053(16) -0.0044(16) -0.0070(16)
C6 0.0149(18) 0.0183(19) 0.0169(19) -0.0035(15) -0.0012(15) -0.0010(15)
C7 0.028(2) 0.0146(19) 0.020(2) 0.0062(15) -0.0092(16) -0.0095(16)
C8 0.026(2) 0.062(3) 0.029(3) -0.004(2) -0.011(2) -0.003(2)
C9 0.026(2) 0.036(3) 0.024(2) -0.0117(19) -0.0085(18) -0.0011(19)
C10 0.018(2) 0.029(2) 0.018(2) -0.0008(16) -0.0034(16) -0.0077(17)
C11 0.037(3) 0.045(3) 0.019(2) -0.007(2) -0.0011(19) -0.004(2)
C12 0.029(2) 0.046(3) 0.024(2) 0.008(2) -0.0050(19) -0.007(2)
C13 0.0127(17) 0.0162(18) 0.0114(17) 0.0009(14) -0.0033(13) -0.0032(14)
C14 0.019(2) 0.020(2) 0.025(2) -0.0011(16) -0.0017(16) -0.0025(16)
C15 0.0143(18) 0.0179(19) 0.0121(17) 0.0022(14) -0.0038(14) -0.0032(15)
C16 0.0137(19) 0.027(2) 0.0175(19) 0.0046(16) -0.0031(15) -0.0040(16)
C17 0.021(2) 0.033(2) 0.018(2) 0.0066(17) -0.0055(16) -0.0116(18)
C18 0.027(2) 0.021(2) 0.024(2) 0.0055(17) -0.0055(17) -0.0124(17)
C19 0.026(2) 0.0150(19) 0.022(2) 0.0028(16) -0.0036(16) -0.0072(16)
C20 0.0143(18) 0.0112(17) 0.0112(17) 0.0003(13) 0.0000(13) -0.0005(14)
C21 0.0165(18) 0.0177(19) 0.0100(17) 0.0016(14) -0.0025(14) -0.0021(15)
C22 0.0181(19) 0.0173(19) 0.021(2) 0.0024(15) -0.0019(15) -0.0067(16)
C23 0.027(2) 0.0161(19) 0.0156(19) 0.0046(15) -0.0012(16) -0.0028(16)
C24 0.021(2) 0.020(2) 0.0158(19) -0.0020(15) -0.0061(15) -0.0024(16)
C25 0.0148(18) 0.0145(18) 0.0157(18) -0.0007(14) -0.0021(14) -0.0015(14)
C26 0.020(2) 0.024(2) 0.0134(18) 0.0035(15) -0.0043(15) -0.0119(16)
C27 0.022(2) 0.034(3) 0.033(2) -0.003(2) -0.0069(18) -0.0053(19)
C28 0.029(2) 0.030(2) 0.022(2) -0.0038(18) -0.0111(18) -0.0104(19)
C29 0.020(2) 0.020(2) 0.0168(19) 0.0003(15) -0.0054(15) -0.0060(16)
C30 0.027(2) 0.024(2) 0.024(2) -0.0017(17) -0.0050(17) -0.0079(18)
C31 0.022(2) 0.037(3) 0.028(2) -0.0125(19) 0.0009(18) -0.0067(19)
C32 0.0122(17) 0.0096(17) 0.0177(18) 0.0012(14) -0.0021(14) -0.0027(14)
C33 0.0155(19) 0.024(2) 0.020(2) 0.0021(16) -0.0003(15) 0.0026(16)
C34 0.0142(18) 0.0124(17) 0.0204(19) 0.0002(14) -0.0051(15) -0.0077(14)
C35 0.0175(19) 0.0151(18) 0.0208(19) 0.0029(15) -0.0063(15) -0.0080(15)
C36 0.028(2) 0.025(2) 0.024(2) 0.0087(17) -0.0159(18) -0.0095(18)
C37 0.042(3) 0.035(3) 0.0113(19) 0.0058(18) -0.0041(18) -0.010(2)
C38 0.029(2) 0.028(2) 0.019(2) 0.0004(17) 0.0012(17) -0.0056(19)
Fe1 0.0135(3) 0.0155(3) 0.0162(3) 0.0003(2) -0.0006(2) -0.0023(2)
N1 0.0169(16) 0.0138(15) 0.0102(14) 0.0000(12) -0.0016(12) -0.0060(12)
N2 0.0160(16) 0.0143(15) 0.0159(16) 0.0014(12) -0.0050(12) -0.0048(13)
N3 0.0154(15) 0.0118(15) 0.0134(15) -0.0009(12) -0.0030(12) -0.0034(12)
N4 0.0180(16) 0.0183(16) 0.0124(15) 0.0013(12) -0.0015(12) -0.0044(13)

loop_
_atom_type_symbol
_atom_type_description
_atom_type_scat_dispersion_real
_atom_type_scat_dispersion_imag
_atom_type_scat_source
C C 0.0033 0.0016 'International Tables Vol C Tables 4.2.6.8 and 6.1.1.4'
H H 0.0000 0.0000 'International Tables Vol C Tables 4.2.6.8 and 6.1.1.4'
Fe Fe 0.3463 0.8444 'International Tables Vol C Tables 4.2.6.8 and 6.1.1.4'
N N 0.0061 0.0033 'International Tables Vol C Tables 4.2.6.8 and 6.1.1.4'

loop_
_geom_angle_atom_site_label_1
_geom_angle_atom_site_label_2
_geom_angle_atom_site_label_3
_geom_angle
C6 C1 C2 121.2(3)
C6 C1 N1 119.3(3)
C2 C1 N1 119.5(3)
C3 C2 C1 118.0(3)
C3 C2 C7 120.2(3)
C1 C2 C7 121.8(3)
C4 C3 C2 121.1(4)
C4 C3 H3 119.5
C2 C3 H3 119.5
C5 C4 C3 120.1(4)
C5 C4 H4 119.9
C3 C4 H4 119.9
C4 C5 C6 121.0(4)
C4 C5 H5 119.5
C6 C5 H5 119.5
C5 C6 C1 118.7(3)
C5 C6 C10 119.7(3)
C1 C6 C10 121.7(3)
C2 C7 C9 112.4(3)
C2 C7 C8 110.9(3)
C9 C7 C8 109.9(3)
C2 C7 H7 107.8
C9 C7 H7 107.8
C8 C7 H7 107.8
C7 C8 H8A 109.5
C7 C8 H8B 109.5
H8A C8 H8B 109.5
C7 C8 H8C 109.5
H8A C8 H8C 109.5
H8B C8 H8C 109.5
C7 C9 H9A 109.5
C7 C9 H9B 109.5
H9A C9 H9B 109.5
C7 C9 H9C 109.5
H9A C9 H9C 109.5
H9B C9 H9C 109.5
C6 C10 C12 111.3(3)
C6 C10 C11 111.4(3)
C12 C10 C11 111.1(3)
C6 C10 H10 107.6
C12 C10 H10 107.6
C11 C10 H10 107.6
C10 C11 H11A 109.5
C10 C11 H11B 109.5
H11A C11 H11B 109.5
C10 C11 H11C 109.5
H11A C11 H11C 109.5
H11B C11 H11C 109.5
C10 C12 H12A 109.5
C10 C12 H12B 109.5
H12A C12 H12B 109.5
C10 C12 H12C 109.5
H12A C12 H12C 109.5
H12B C12 H12C 109.5
N1 C13 C15 115.5(3)
N1 C13 C14 123.7(3)
C15 C13 C14 120.8(3)
C13 C14 H14A 109.5
C13 C14 H14B 109.5
H14A C14 H14B 109.5
C13 C14 H14C 109.5
H14A C14 H14C 109.5
H14B C14 H14C 109.5
N2 C15 C16 120.3(3)
N2 C15 C13 114.4(3)
C16 C15 C13 125.2(3)
C17 C16 C15 120.4(4)
C17 C16 H16 119.8
C15 C16 H16 119.8
C16 C17 C18 118.4(4)
C16 C17 H17 120.8
C18 C17 H17 120.8
C19 C18 C17 119.3(4)
C19 C18 H18 120.4
C17 C18 H18 120.4
N2 C19 C18 123.9(4)
N2 C19 H19 118.1
C18 C19 H19 118.1
C25 C20 C21 120.4(3)
C25 C20 N3 120.6(3)
C21 C20 N3 119.0(3)
C22 C21 C20 118.6(3)
C22 C21 C26 118.6(3)
C20 C21 C26 122.7(3)
C23 C22 C21 121.0(4)
C23 C22 H22 119.5
C21 C22 H22 119.5
C24 C23 C22 119.7(4)
C24 C23 H23 120.1
C22 C23 H23 120.1
C25 C24 C23 121.5(4)
C25 C24 H24 119.2
C23 C24 H24 119.2
C24 C25 C20 118.7(3)
C24 C25 C29 120.4(3)
C20 C25 C29 120.9(3)
C21 C26 C28 111.8(3)
C21 C26 C27 110.7(3)
C28 C26 C27 109.9(3)
C21 C26 H26 108.1
C28 C26 H26 108.1
C27 C26 H26 108.1
C26 C27 H27A 109.5
C26 C27 H27B 109.5
H27A C27 H27B 109.5
C26 C27 H27C 109.5
H27A C27 H27C 109.5
H27B C27 H27C 109.5
C26 C28 H28A 109.5
C26 C28 H28B 109.5
H28A C28 H28B 109.5
C26 C28 H28C 109.5
H28A C28 H28C 109.5
H28B C28 H28C 109.5
C25 C29 C31 111.1(3)
C25 C29 C30 113.3(3)
C31 C29 C30 109.0(3)
C25 C29 H29 107.8
C31 C29 H29 107.8
C30 C29 H29 107.8
C29 C30 H30A 109.5
C29 C30 H30B 109.5
H30A C30 H30B 109.5
C29 C30 H30C 109.5
H30A C30 H30C 109.5
H30B C30 H30C 109.5
C29 C31 H31A 109.5
C29 C31 H31B 109.5
H31A C31 H31B 109.5
C29 C31 H31C 109.5
H31A C31 H31C 109.5
H31B C31 H31C 109.5
N3 C32 C34 115.6(3)
N3 C32 C33 123.9(3)
C34 C32 C33 120.5(3)
C32 C33 H33A 109.5
C32 C33 H33B 109.5
H33A C33 H33B 109.5
C32 C33 H33C 109.5
H33A C33 H33C 109.5
H33B C33 H33C 109.5
N4 C34 C35 119.8(3)
N4 C34 C32 114.9(3)
C35 C34 C32 125.2(3)
C36 C35 C34 120.7(4)
C36 C35 H35 119.6
C34 C35 H35 119.6
C35 C36 C37 118.7(4)
C35 C36 H36 120.6
C37 C36 H36 120.6
C38 C37 C36 119.0(4)
C38 C37 H37 120.5
C36 C37 H37 120.5
N4 C38 C37 123.5(4)
N4 C38 H38 118.3
C37 C38 H38 118.3
N1 Fe1 N3 136.43(12)
N1 Fe1 N4 128.08(12)
N3 Fe1 N4 80.09(12)
N1 Fe1 N2 79.47(12)
N3 Fe1 N2 133.88(12)
N4 Fe1 N2 99.40(12)
C13 N1 C1 119.1(3)
C13 N1 Fe1 116.6(2)
C1 N1 Fe1 124.2(2)
C19 N2 C15 117.8(3)
C19 N2 Fe1 128.7(3)
C15 N2 Fe1 113.2(2)
C32 N3 C20 118.2(3)
C32 N3 Fe1 115.6(2)
C20 N3 Fe1 125.3(2)
C38 N4 C34 118.2(3)
C38 N4 Fe1 127.9(3)
C34 N4 Fe1 113.4(2)

loop_
_geom_bond_atom_site_label_1
_geom_bond_atom_site_label_2
_geom_bond_distance
C1 C6 1.404(5)
C1 C2 1.409(5)
C1 N1 1.435(5)
C2 C3 1.393(5)
C2 C7 1.518(5)
C3 C4 1.386(5)
C3 H3 0.9300
C4 C5 1.381(6)
C4 H4 0.9300
C5 C6 1.387(5)
C5 H5 0.9300
C6 C10 1.524(5)
C7 C9 1.521(6)
C7 C8 1.533(6)
C7 H7 0.9800
C8 H8A 0.9600
C8 H8B 0.9600
C8 H8C 0.9600
C9 H9A 0.9600
C9 H9B 0.9600
C9 H9C 0.9600
C10 C12 1.529(6)
C10 C11 1.529(6)
C10 H10 0.9800
C11 H11A 0.9600
C11 H11B 0.9600
C11 H11C 0.9600
C12 H12A 0.9600
C12 H12B 0.9600
C12 H12C 0.9600
C13 N1 1.339(4)
C13 C15 1.423(5)
C13 C14 1.512(5)
C14 H14A 0.9600
C14 H14B 0.9600
C14 H14C 0.9600
C15 N2 1.381(5)
C15 C16 1.414(5)
C16 C17 1.369(6)
C16 H16 0.9300
C17 C18 1.409(6)
C17 H17 0.9300
C18 C19 1.358(5)
C18 H18 0.9300
C19 N2 1.352(5)
C19 H19 0.9300
C20 C25 1.412(5)
C20 C21 1.415(5)
C20 N3 1.435(4)
C21 C22 1.396(5)
C21 C26 1.524(5)
C22 C23 1.387(5)
C22 H22 0.9300
C23 C24 1.385(5)
C23 H23 0.9300
C24 C25 1.385(5)
C24 H24 0.9300
C25 C29 1.523(5)
C26 C28 1.527(6)
C26 C27 1.533(5)
C26 H26 0.9800
C27 H27A 0.9600
C27 H27B 0.9600
C27 H27C 0.9600
C28 H28A 0.9600
C28 H28B 0.9600
C28 H28C 0.9600
C29 C31 1.523(5)
C29 C30 1.528(5)
C29 H29 0.9800
C30 H30A 0.9600
C30 H30B 0.9600
C30 H30C 0.9600
C31 H31A 0.9600
C31 H31B 0.9600
C31 H31C 0.9600
C32 N3 1.349(4)
C32 C34 1.417(5)
C32 C33 1.503(5)
C33 H33A 0.9600
C33 H33B 0.9600
C33 H33C 0.9600
C34 N4 1.381(5)
C34 C35 1.415(5)
C35 C36 1.368(5)
C35 H35 0.9300
C36 C37 1.403(6)
C36 H36 0.9300
C37 C38 1.371(6)
C37 H37 0.9300
C38 N4 1.356(5)
C38 H38 0.9300
Fe1 N1 1.980(3)
Fe1 N3 1.988(3)
Fe1 N4 2.026(3)
Fe1 N2 2.043(3)

loop_
_geom_torsion_atom_site_label_1
_geom_torsion_atom_site_label_2
_geom_torsion_atom_site_label_3
_geom_torsion_atom_site_label_4
_geom_torsion
C6 C1 C2 C3 0.1(5)
N1 C1 C2 C3 -177.6(3)
C6 C1 C2 C7 179.9(3)
N1 C1 C2 C7 2.3(5)
C1 C2 C3 C4 -0.6(6)
C7 C2 C3 C4 179.6(4)
C2 C3 C4 C5 0.4(6)
C3 C4 C5 C6 0.3(6)
C4 C5 C6 C1 -0.8(6)
C4 C5 C6 C10 178.6(4)
C2 C1 C6 C5 0.6(5)
N1 C1 C6 C5 178.3(3)
C2 C1 C6 C10 -178.8(3)
N1 C1 C6 C10 -1.1(5)
C3 C2 C7 C9 48.0(5)
C1 C2 C7 C9 -131.8(4)
C3 C2 C7 C8 -75.5(5)
C1 C2 C7 C8 104.6(4)
C5 C6 C10 C12 -65.6(5)
C1 C6 C10 C12 113.8(4)
C5 C6 C10 C11 58.9(5)
C1 C6 C10 C11 -121.7(4)
N1 C13 C15 N2 -3.6(5)
C14 C13 C15 N2 178.1(3)
N1 C13 C15 C16 178.8(3)
C14 C13 C15 C16 0.4(6)
N2 C15 C16 C17 -1.0(5)
C13 C15 C16 C17 176.5(4)
C15 C16 C17 C18 0.6(6)
C16 C17 C18 C19 0.8(6)
C17 C18 C19 N2 -1.9(6)
C25 C20 C21 C22 0.7(5)
N3 C20 C21 C22 -177.8(3)
C25 C20 C21 C26 -176.7(3)
N3 C20 C21 C26 4.8(5)
C20 C21 C22 C23 -0.7(6)
C26 C21 C22 C23 176.8(3)
C21 C22 C23 C24 0.3(6)
C22 C23 C24 C25 0.0(6)
C23 C24 C25 C20 0.0(6)
C23 C24 C25 C29 -179.3(3)
C21 C20 C25 C24 -0.4(5)
N3 C20 C25 C24 178.1(3)
C21 C20 C25 C29 178.9(3)
N3 C20 C25 C29 -2.7(5)
C22 C21 C26 C28 66.2(4)
C20 C21 C26 C28 -116.4(4)
C22 C21 C26 C27 -56.6(5)
C20 C21 C26 C27 120.8(4)
C24 C25 C29 C31 -93.7(4)
C20 C25 C29 C31 87.0(4)
C24 C25 C29 C30 29.3(5)
C20 C25 C29 C30 -150.0(3)
N3 C32 C34 N4 -2.7(5)
C33 C32 C34 N4 178.8(3)
N3 C32 C34 C35 176.4(3)
C33 C32 C34 C35 -2.1(5)
N4 C34 C35 C36 -1.3(5)
C32 C34 C35 C36 179.6(4)
C34 C35 C36 C37 1.7(6)
C35 C36 C37 C38 -0.3(6)
C36 C37 C38 N4 -1.7(7)
C15 C13 N1 C1 176.4(3)
C14 C13 N1 C1 -5.3(5)
C15 C13 N1 Fe1 -3.5(4)
C14 C13 N1 Fe1 174.8(3)
C6 C1 N1 C13 91.9(4)
C2 C1 N1 C13 -90.4(4)
C6 C1 N1 Fe1 -88.3(4)
C2 C1 N1 Fe1 89.5(4)
C18 C19 N2 C15 1.5(6)
C18 C19 N2 Fe1 174.0(3)
C16 C15 N2 C19 0.0(5)
C13 C15 N2 C19 -177.8(3)
C16 C15 N2 Fe1 -173.6(3)
C13 C15 N2 Fe1 8.6(4)
C34 C32 N3 C20 167.2(3)
C33 C32 N3 C20 -14.4(5)
C34 C32 N3 Fe1 -2.3(4)
C33 C32 N3 Fe1 176.1(3)
C25 C20 N3 C32 106.4(4)
C21 C20 N3 C32 -75.1(4)
C25 C20 N3 Fe1 -85.1(4)
C21 C20 N3 Fe1 93.4(4)
C37 C38 N4 C34 2.1(6)
C37 C38 N4 Fe1 173.1(3)
C35 C34 N4 C38 -0.6(5)
C32 C34 N4 C38 178.6(3)
C35 C34 N4 Fe1 -172.9(3)
C32 C34 N4 Fe1 6.3(4)
